data_7716962
loop_
_publ_author_name
'Nandy, Rakhi'
'Jagli&#x10d;i&#x107;, Zvonko'
'Jana, Narayan Ch'
'Brand&#xe3;o, Paula'
'Bustamante, Fabi&#xe1;n'
'Aravena, Daniel'
'Panja, Anangamohan'

_publ_section_title
;
 The effect of co-ligands on the performance of single-molecule magnet
 behaviours in a family of linear trinuclear Zn-Dy-Zn complexes with a
 compartmental Schiff base.
;
_journal_issue 33
_journal_name_full 'Dalton transactions (Cambridge, England : 2003)'
_journal_page_first 13968
_journal_page_last 13981
_journal_paper_doi 10.1039/d4dt01582g
_journal_volume 53
_journal_year 2024
_chemical_formula_moiety 'C48 H58 Br2 Dy N4 O9 Zn2, Cl O4, 2(O1), H2 O, 1[H2O]'
_chemical_formula_sum 'C48 H62 Br2 Cl Dy N4 O17 Zn2'
_chemical_formula_weight 1455.52
_space_group_crystal_system monoclinic
_space_group_IT_number 14
_space_group_name_Hall '-P 2ybc'
_space_group_name_H-M_alt 'P 1 21/c 1'
_atom_sites_solution_hydrogens mixed
_audit_creation_date 2024-07-08
_audit_creation_method
;
Olex2 1.5-alpha
(compiled 2024.02.16 svn.r378c4104 for OlexSys, GUI svn.r6928)
;
_audit_update_record
;
2024-07-09 deposited with the CCDC.	2024-07-30 downloaded from the CCDC.
;
_cell_angle_alpha 90
_cell_angle_beta 97.405(2)
_cell_angle_gamma 90
_cell_formula_units_Z 4
_cell_length_a 12.5327(7)
_cell_length_b 19.9571(11)
_cell_length_c 23.5431(12)
_cell_measurement_reflns_used 612
_cell_measurement_temperature 150(2)
_cell_measurement_theta_max 25.16
_cell_measurement_theta_min 2.90
_cell_volume 5839.4(5)
_computing_cell_refinement 'Bruker APEX-II'
_computing_data_collection 'Bruker Smart APEX-II CCD Diffractometer'
_computing_data_reduction 'Bruker SAINT plus'
_computing_molecular_graphics 'Olex2 1.5-alpha (Dolomanov et al., 2009 and mercury)'
_computing_publication_material 'Olex2 1.5-alpha (Dolomanov et al., 2009)'
_computing_structure_refinement 'SHELXL 2018/3 (Sheldrick, 2015)'
_computing_structure_solution 'SHELXT 2018/2 (Sheldrick, 2018)'
_diffrn_ambient_temperature 150.00
_diffrn_measured_fraction_theta_full 0.996
_diffrn_measured_fraction_theta_max 0.996
_diffrn_measurement_device_type 'photon 100 CMOS'
_diffrn_measurement_method 'omega and phi scans'
_diffrn_radiation_type MoK\a
_diffrn_radiation_wavelength 0.71073
_diffrn_reflns_av_R_equivalents 0.0382
_diffrn_reflns_av_unetI/netI 0.0155
_diffrn_reflns_Laue_measured_fraction_full 0.996
_diffrn_reflns_Laue_measured_fraction_max 0.996
_diffrn_reflns_limit_h_max 17
_diffrn_reflns_limit_h_min -17
_diffrn_reflns_limit_k_max 28
_diffrn_reflns_limit_k_min -28
_diffrn_reflns_limit_l_max 32
_diffrn_reflns_limit_l_min -33
_diffrn_reflns_number 295248
_diffrn_reflns_point_group_measured_fraction_full 0.996
_diffrn_reflns_point_group_measured_fraction_max 0.996
_diffrn_reflns_theta_full 25.242
_diffrn_reflns_theta_max 30.564
_diffrn_reflns_theta_min 2.456
_exptl_absorpt_coefficient_mu 3.563
_exptl_absorpt_correction_T_max 0.7461
_exptl_absorpt_correction_T_min 0.6405
_exptl_absorpt_correction_type multi-scan
_exptl_absorpt_process_details sadabs
_exptl_crystal_colour yellow
_exptl_crystal_colour_primary yellow
_exptl_crystal_density_diffrn 1.656
_exptl_crystal_description block
_exptl_crystal_F_000 2908
_exptl_crystal_size_max 0.2
_exptl_crystal_size_mid 0.18
_exptl_crystal_size_min 0.06
_refine_diff_density_max 1.376
_refine_diff_density_min -1.169
_refine_diff_density_rms 0.132
_refine_ls_extinction_method none
_refine_ls_goodness_of_fit_ref 1.180
_refine_ls_hydrogen_treatment constr
_refine_ls_matrix_type full
_refine_ls_number_parameters 741
_refine_ls_number_reflns 17826
_refine_ls_number_restraints 116
_refine_ls_restrained_S_all 1.182
_refine_ls_R_factor_all 0.0581
_refine_ls_R_factor_gt 0.0474
_refine_ls_shift/su_max 0.002
_refine_ls_shift/su_mean 0.000
_refine_ls_structure_factor_coef Fsqd
_refine_ls_weighting_details 'w=1/[\s^2^(Fo^2^)+(0.0382P)^2^+27.1529P] where P=(Fo^2^+2Fc^2^)/3'
_refine_ls_weighting_scheme calc
_refine_ls_wR_factor_gt 0.1196
_refine_ls_wR_factor_ref 0.1288
_reflns_Friedel_coverage 0.000
_reflns_number_gt 15478
_reflns_number_total 17826
_reflns_threshold_expression 'I > 2\s(I)'
_cod_data_source_file d4dt01582g2.cif
_cod_data_source_block apjg334_sq
_cod_database_code 7716962
_shelx_shelxl_version_number 2018/3
_shelx_space_group_comment
;
The symmetry employed for this shelxl refinement is uniquely defined
by the following loop, which should always be used as a source of
symmetry information in preference to the above space-group names.
They are only intended as comments.
;
_shelx_estimated_absorpt_t_max 0.815
_shelx_estimated_absorpt_t_min 0.536
_olex2_refinement_description
;
1. Fixed Uiso
 At 1.2 times of:
  All C(H) groups, All C(H,H) groups
 At 1.5 times of:
  All C(H,H,H) groups, All O(H) groups, All O(H,H) groups
2. Uiso/Uaniso restraints and constraints
Uanis(O11) \\sim Ueq, Uanis(O14) \\sim Ueq, Uanis(O10) \\sim Ueq, Uanis(O15)
\\sim Ueq: with sigma of 0.01 and sigma for terminal atoms of 0.02
Uanis(O27) \\sim Ueq, Uanis(O102) \\sim Ueq, Uanis(O17) \\sim Ueq, Uanis(O103)
\\sim Ueq, Uanis(O18) \\sim Ueq, Uanis(O104) \\sim Ueq, Uanis(O101) \\sim Ueq:
with sigma of 0.01 and sigma for terminal atoms of 0.02
3. Rigid body (RIGU) restrains
 O27, O103, O18, O104, O17, O102, O101, Cl1
 with sigma for 1-2 distances of 0.004 and sigma for 1-3 distances of 0.004
4. Others
 Fixed Sof: Br2(0.8) Br2A(0.2) O102(0.8) O103(0.8) O104(0.8) O10(0.7) O15(0.3)
 O17(0.2) O18(0.2) O27(0.2) O12(0.65) H12C(0.65) O13(0.35) H13C(0.35)
 H13D(0.35) O11(0.5) O14(0.5) H12D(0.65)
 Fixed X: H12D(0.163931)
 Fixed Y: H12D(0.732589)
 Fixed Z: H12D(0.234839)
5.a Free rotating group:
 O9(H9A,H9B), O12(H12C,O13,H13C,H13D)
5.b Ternary CH refined with riding coordinates:
 C10(H10), C15(H15), C34(H34), C39(H39)
5.c Secondary CH2 refined with riding coordinates:
 C11(H11A,H11B), C12(H12A,H12B), C13(H13A,H13B), C14(H14A,H14B), C35(H35A,
 H35B), C36(H36A,H36B), C37(H37A,H37B), C38(H38A,H38B)
5.d Aromatic/amide H refined with riding coordinates:
 C3(H3), C5(H5), C9(H9), C16(H16), C20(H20), C22(H22), C27(H27), C29(H29),
 C33(H33), C40(H40), C44(H44), C46(H46)
5.e Idealised Me refined as rotating group:
 C7(H7A,H7B,H7C), C8(H8A,H8B,H8C), C23(H23A,H23B,H23C), C24(H24A,H24B,H24C),
 C31(H31A,H31B,H31C), C32(H32A,H32B,H32C), C47(H47A,H47B,H47C), C48(H48A,H48B,
 H48C)
;
_smtbx_masks_void_probe_radius 1.2
_smtbx_masks_void_truncation_radius 1.2
_olex2_submission_special_instructions 'No special instructions were received'

loop_
_space_group_symop_operation_xyz
'x, y, z'
'-x, y+1/2, -z+1/2'
'-x, -y, -z'
'x, -y-1/2, z-1/2'

loop_
_atom_site_label
_atom_site_type_symbol
_atom_site_fract_x
_atom_site_fract_y
_atom_site_fract_z
_atom_site_U_iso_or_equiv
_atom_site_adp_type
_atom_site_occupancy
_atom_site_site_symmetry_order
_atom_site_calc_flag
_atom_site_refinement_flags_posn
_atom_site_refinement_flags_adp
_atom_site_refinement_flags_occupancy
_atom_site_disorder_assembly
_atom_site_disorder_group
Dy1 Dy 0.26461(2) 0.74649(2) 0.41947(2) 0.02510(5) Uani 1 1 d . . . . .
Zn1 Zn 0.03413(4) 0.64354(2) 0.42316(2) 0.02932(10) Uani 1 1 d . . . . .
Zn2 Zn 0.49504(4) 0.84033(2) 0.41556(2) 0.02716(10) Uani 1 1 d . . . . .
Br1 Br -0.10242(4) 0.67089(3) 0.48239(2) 0.04267(12) Uani 1 1 d . . . . .
Br2 Br 0.44998(13) 0.90157(8) 0.32809(7) 0.0434(3) Uani 0.8 1 d . . P A 1
Br2A Br 0.4216(6) 0.9149(3) 0.3388(3) 0.0557(15) Uani 0.2 1 d . . P A 2
O1 O 0.1949(2) 0.64924(15) 0.45429(14) 0.0304(6) Uani 1 1 d . . . . .
O2 O 0.3777(3) 0.68703(16) 0.50575(15) 0.0364(7) Uani 1 1 d . . . . .
O3 O 0.0894(2) 0.72573(15) 0.38569(13) 0.0298(6) Uani 1 1 d . . . . .
O4 O 0.1261(3) 0.85244(16) 0.38889(14) 0.0344(6) Uani 1 1 d . . . . .
O5 O 0.3660(2) 0.83450(15) 0.46015(13) 0.0293(6) Uani 1 1 d . . . . .
O6 O 0.2030(3) 0.79890(17) 0.50793(14) 0.0363(7) Uani 1 1 d . . . . .
O7 O 0.4411(2) 0.74417(14) 0.40132(13) 0.0279(6) Uani 1 1 d . . . . .
O8 O 0.3166(2) 0.65214(15) 0.35346(14) 0.0315(6) Uani 1 1 d . . . . .
O9 O 0.2604(3) 0.78641(17) 0.32318(14) 0.0356(7) Uani 1 1 d G . . . .
H9A H 0.220958 0.782721 0.290069 0.053 Uiso 1 1 d G U . . .
H9B H 0.303316 0.819773 0.318859 0.053 Uiso 1 1 d G U . . .
N1 N 0.0486(3) 0.5416(2) 0.42698(19) 0.0382(8) Uani 1 1 d . . . . .
N2 N -0.0504(3) 0.6211(2) 0.34426(17) 0.0341(8) Uani 1 1 d . . . . .
N3 N 0.5739(3) 0.8970(2) 0.47929(19) 0.0390(9) Uani 1 1 d . . . . .
N4 N 0.6471(3) 0.8029(2) 0.41290(19) 0.0387(9) Uani 1 1 d . . . . .
C1 C 0.2530(3) 0.6013(2) 0.48319(19) 0.0312(8) Uani 1 1 d . . . . .
C2 C 0.3527(4) 0.6200(2) 0.5128(2) 0.0341(9) Uani 1 1 d . . . . .
C3 C 0.4189(4) 0.5744(3) 0.5448(2) 0.0411(10) Uani 1 1 d . . . . .
H3 H 0.485673 0.588746 0.564831 0.049 Uiso 1 1 calc R U . . .
C4 C 0.3874(4) 0.5072(3) 0.5474(2) 0.0445(11) Uani 1 1 d . . . . .
C5 C 0.2924(4) 0.4877(2) 0.5167(2) 0.0401(10) Uani 1 1 d . . . . .
H5 H 0.272656 0.441799 0.516968 0.048 Uiso 1 1 calc R U . . .
C6 C 0.2224(4) 0.5333(2) 0.4846(2) 0.0348(9) Uani 1 1 d . . . . .
C7 C 0.4809(4) 0.7089(3) 0.5335(3) 0.0465(12) Uani 1 1 d . . . . .
H7A H 0.538039 0.683784 0.518202 0.070 Uiso 1 1 calc R U . . .
H7B H 0.485278 0.701016 0.574843 0.070 Uiso 1 1 calc R U . . .
H7C H 0.489772 0.756868 0.526435 0.070 Uiso 1 1 calc R U . . .
C8 C 0.4591(5) 0.4588(3) 0.5840(3) 0.0596(16) Uani 1 1 d . . . . .
H8A H 0.530220 0.457730 0.570996 0.089 Uiso 1 1 calc R U . . .
H8B H 0.427211 0.413880 0.580722 0.089 Uiso 1 1 calc R U . . .
H8C H 0.466209 0.473355 0.624078 0.089 Uiso 1 1 calc R U . . .
C9 C 0.1243(4) 0.5060(2) 0.4533(2) 0.0397(10) Uani 1 1 d . . . . .
H9 H 0.115914 0.458705 0.452442 0.048 Uiso 1 1 calc R U . . .
C10 C -0.0512(4) 0.5136(3) 0.3959(2) 0.0412(10) Uani 1 1 d . . . . .
H10 H -0.111865 0.528453 0.416593 0.049 Uiso 1 1 calc R U . . .
C11 C -0.0586(5) 0.4377(3) 0.3904(3) 0.0487(12) Uani 1 1 d . . . . .
H11A H 0.000642 0.420918 0.370201 0.058 Uiso 1 1 calc R U . . .
H11B H -0.051220 0.417171 0.428937 0.058 Uiso 1 1 calc R U . . .
C12 C -0.1662(5) 0.4182(3) 0.3572(3) 0.0551(14) Uani 1 1 d . . . . .
H12A H -0.168968 0.368896 0.352471 0.066 Uiso 1 1 calc R U . . .
H12B H -0.224728 0.431472 0.379357 0.066 Uiso 1 1 calc R U . . .
C13 C -0.1843(6) 0.4510(3) 0.2987(3) 0.0591(16) Uani 1 1 d . . . . .
H13A H -0.256936 0.439201 0.279588 0.071 Uiso 1 1 calc R U . . .
H13B H -0.130912 0.433679 0.274827 0.071 Uiso 1 1 calc R U . . .
C14 C -0.1743(5) 0.5275(3) 0.3031(3) 0.0482(12) Uani 1 1 d . . . . .
H14A H -0.181103 0.547109 0.264185 0.058 Uiso 1 1 calc R U . . .
H14B H -0.233335 0.545522 0.322803 0.058 Uiso 1 1 calc R U . . .
C15 C -0.0674(4) 0.5476(2) 0.3358(2) 0.0407(10) Uani 1 1 d . . . . .
H15 H -0.009573 0.530689 0.313981 0.049 Uiso 1 1 calc R U . . .
C16 C -0.0826(3) 0.6636(2) 0.30564(19) 0.0320(8) Uani 1 1 d . . . . .
H16 H -0.124168 0.647788 0.271694 0.038 Uiso 1 1 calc R U . . .
C17 C -0.0598(3) 0.7354(2) 0.31016(19) 0.0319(8) Uani 1 1 d . . . . .
C18 C 0.0234(3) 0.7626(2) 0.34908(19) 0.0297(8) Uani 1 1 d . . . . .
C19 C 0.0415(3) 0.8326(2) 0.34882(19) 0.0325(8) Uani 1 1 d . . . . .
C20 C -0.0209(4) 0.8747(2) 0.3116(2) 0.0387(10) Uani 1 1 d . . . . .
H20 H -0.007690 0.921567 0.312405 0.046 Uiso 1 1 calc R U . . .
C21 C -0.1042(4) 0.8477(3) 0.2724(2) 0.0425(11) Uani 1 1 d . . . . .
C22 C -0.1218(4) 0.7790(3) 0.2717(2) 0.0387(10) Uani 1 1 d . . . . .
H22 H -0.176996 0.760856 0.244620 0.046 Uiso 1 1 calc R U . . .
C23 C 0.1608(5) 0.9206(2) 0.3850(3) 0.0464(12) Uani 1 1 d . . . . .
H23A H 0.224764 0.928291 0.412785 0.070 Uiso 1 1 calc R U . . .
H23B H 0.103067 0.950866 0.393158 0.070 Uiso 1 1 calc R U . . .
H23C H 0.178200 0.929308 0.346222 0.070 Uiso 1 1 calc R U . . .
C24 C -0.1722(5) 0.8946(3) 0.2319(3) 0.0601(16) Uani 1 1 d . . . . .
H24A H -0.239561 0.904525 0.247176 0.090 Uiso 1 1 calc R U . . .
H24B H -0.188282 0.873241 0.194263 0.090 Uiso 1 1 calc R U . . .
H24C H -0.132632 0.936383 0.227959 0.090 Uiso 1 1 calc R U . . .
C25 C 0.3564(3) 0.8658(2) 0.50906(18) 0.0275(7) Uani 1 1 d . . . . .
C26 C 0.2641(3) 0.8505(2) 0.53529(18) 0.0297(8) Uani 1 1 d . . . . .
C27 C 0.2407(4) 0.8831(2) 0.58355(19) 0.0343(9) Uani 1 1 d . . . . .
H27 H 0.176461 0.872626 0.599170 0.041 Uiso 1 1 calc R U . . .
C28 C 0.3115(4) 0.9318(2) 0.60992(19) 0.0340(9) Uani 1 1 d . . . . .
C29 C 0.4060(4) 0.9433(2) 0.58776(19) 0.0342(9) Uani 1 1 d . . . . .
H29 H 0.456205 0.974137 0.606683 0.041 Uiso 1 1 calc R U . . .
C30 C 0.4310(4) 0.9110(2) 0.53806(19) 0.0318(8) Uani 1 1 d . . . . .
C31 C 0.1315(6) 0.7658(4) 0.5433(3) 0.069(2) Uani 1 1 d . . . . .
H31A H 0.109332 0.722253 0.526522 0.103 Uiso 1 1 calc R U . . .
H31B H 0.067724 0.793735 0.545265 0.103 Uiso 1 1 calc R U . . .
H31C H 0.169245 0.759140 0.582038 0.103 Uiso 1 1 calc R U . . .
C32 C 0.2826(5) 0.9693(3) 0.6616(2) 0.0449(11) Uani 1 1 d . . . . .
H32A H 0.341508 0.999676 0.675822 0.067 Uiso 1 1 calc R U . . .
H32B H 0.270663 0.937338 0.691686 0.067 Uiso 1 1 calc R U . . .
H32C H 0.216825 0.995379 0.650681 0.067 Uiso 1 1 calc R U . . .
C33 C 0.5378(4) 0.9228(2) 0.5227(2) 0.0391(10) Uani 1 1 d . . . . .
H33 H 0.584216 0.951707 0.546552 0.047 Uiso 1 1 calc R U . . .
C34 C 0.6852(4) 0.9075(3) 0.4656(3) 0.0425(11) Uani 1 1 d . . . . .
H34 H 0.679218 0.933798 0.429215 0.051 Uiso 1 1 calc R U . . .
C35 C 0.7622(4) 0.9459(3) 0.5097(2) 0.0427(11) Uani 1 1 d . . . . .
H35A H 0.732246 0.990844 0.515878 0.051 Uiso 1 1 calc R U . . .
H35B H 0.770116 0.921661 0.546732 0.051 Uiso 1 1 calc R U . . .
C36 C 0.8709(5) 0.9530(3) 0.4892(3) 0.0602(16) Uani 1 1 d . . . . .
H36A H 0.864106 0.982207 0.454866 0.072 Uiso 1 1 calc R U . . .
H36B H 0.921431 0.974807 0.519394 0.072 Uiso 1 1 calc R U . . .
C37 C 0.9151(5) 0.8870(4) 0.4747(4) 0.069(2) Uani 1 1 d . . . . .
H37A H 0.930645 0.860187 0.510225 0.083 Uiso 1 1 calc R U . . .
H37B H 0.983893 0.894140 0.459129 0.083 Uiso 1 1 calc R U . . .
C38 C 0.8382(4) 0.8472(3) 0.4309(3) 0.0526(14) Uani 1 1 d . . . . .
H38A H 0.827806 0.871553 0.393963 0.063 Uiso 1 1 calc R U . . .
H38B H 0.869919 0.802882 0.424357 0.063 Uiso 1 1 calc R U . . .
C39 C 0.7312(4) 0.8380(3) 0.4527(3) 0.0435(11) Uani 1 1 d . . . . .
H39 H 0.743295 0.812056 0.489327 0.052 Uiso 1 1 calc R U . . .
C40 C 0.6689(4) 0.7554(3) 0.3805(2) 0.0399(10) Uani 1 1 d . . . . .
H40 H 0.742398 0.746353 0.377608 0.048 Uiso 1 1 calc R U . . .
C41 C 0.5873(3) 0.7138(2) 0.3474(2) 0.0320(8) Uani 1 1 d . . . . .
C42 C 0.4807(3) 0.70814(19) 0.36096(18) 0.0265(7) Uani 1 1 d . . . . .
C43 C 0.4137(3) 0.6596(2) 0.33191(19) 0.0291(8) Uani 1 1 d . . . . .
C44 C 0.4454(4) 0.6226(2) 0.2875(2) 0.0351(9) Uani 1 1 d . . . . .
H44 H 0.397174 0.591152 0.267669 0.042 Uiso 1 1 calc R U . . .
C45 C 0.5487(4) 0.6312(3) 0.2714(2) 0.0406(10) Uani 1 1 d . . . . .
C46 C 0.6177(4) 0.6753(3) 0.3029(2) 0.0398(10) Uani 1 1 d . . . . .
H46 H 0.689002 0.679621 0.293767 0.048 Uiso 1 1 calc R U . . .
C47 C 0.2432(4) 0.6033(3) 0.3258(3) 0.0521(15) Uani 1 1 d . . . . .
H47A H 0.178514 0.601558 0.345087 0.078 Uiso 1 1 calc R U . . .
H47B H 0.277882 0.559203 0.327824 0.078 Uiso 1 1 calc R U . . .
H47C H 0.223253 0.615865 0.285581 0.078 Uiso 1 1 calc R U . . .
C48 C 0.5814(5) 0.5931(4) 0.2211(3) 0.0618(18) Uani 1 1 d . . . . .
H48A H 0.578031 0.544909 0.228463 0.093 Uiso 1 1 calc R U . . .
H48B H 0.655115 0.605476 0.215618 0.093 Uiso 1 1 calc R U . . .
H48C H 0.532464 0.604314 0.186526 0.093 Uiso 1 1 calc R U . . .
Cl1 Cl -0.01899(14) 0.59820(9) 0.16681(7) 0.0601(4) Uani 1 1 d . . . . .
O101 O 0.0079(5) 0.5595(3) 0.1207(3) 0.093(2) Uani 1 1 d . U . . .
O102 O -0.1347(6) 0.6002(5) 0.1686(3) 0.085(2) Uani 0.8 1 d . U P B 1
O103 O 0.0319(7) 0.5703(6) 0.2185(3) 0.098(3) Uani 0.8 1 d . U P B 1
O104 O 0.0169(7) 0.6648(4) 0.1588(4) 0.099(3) Uani 0.8 1 d . U P B 1
O10 O 0.3556(11) 0.7565(7) 0.6573(5) 0.128(4) Uani 0.7 1 d . U P C 2
O15 O 0.6829(19) 0.7707(14) 0.6435(11) 0.110(7) Uani 0.3 1 d . U P . .
O17 O -0.100(3) 0.640(2) 0.1644(18) 0.101(9) Uani 0.2 1 d . U P B 2
O18 O 0.066(3) 0.6336(14) 0.1978(15) 0.087(7) Uani 0.2 1 d . U P B 2
O27 O -0.051(4) 0.542(2) 0.1997(17) 0.112(9) Uani 0.2 1 d . U P B 2
O12 O 0.1293(6) 0.7672(4) 0.2223(3) 0.0659(19) Uani 0.65 1 d G . P D 1
H12C H 0.079448 0.741014 0.205421 0.099 Uiso 0.65 1 d G U P D 1
O13 O 0.2047(8) 0.7200(5) 0.2292(6) 0.073(5) Uani 0.35 1 d G . P D 2
H13C H 0.137808 0.724813 0.214568 0.110 Uiso 0.35 1 d G U P D 2
H13D H 0.240970 0.725909 0.200428 0.110 Uiso 0.35 1 d G U P D 2
O11 O -0.1114(17) 0.7171(8) 0.6200(7) 0.139(6) Uani 0.5 1 d . U P E 2
O14 O 0.5376(15) 0.8156(11) 0.1941(6) 0.142(6) Uani 0.5 1 d . U P F 1
H12D H 0.163931 0.732589 0.234839 0.213 Uiso 0.65 1 d . U P G 1

loop_
_atom_site_aniso_label
_atom_site_aniso_U_11
_atom_site_aniso_U_22
_atom_site_aniso_U_33
_atom_site_aniso_U_23
_atom_site_aniso_U_13
_atom_site_aniso_U_12
Dy1 0.02097(8) 0.02313(8) 0.03151(9) -0.00200(6) 0.00457(6) -0.00546(6)
Zn1 0.0234(2) 0.0291(2) 0.0356(2) 0.00200(18) 0.00444(17) -0.00759(17)
Zn2 0.0247(2) 0.0248(2) 0.0322(2) -0.00257(17) 0.00449(17) -0.00797(16)
Br1 0.0399(2) 0.0385(2) 0.0527(3) -0.0014(2) 0.0178(2) -0.01002(19)
Br2 0.0462(6) 0.0369(6) 0.0449(6) 0.0112(4) -0.0031(4) -0.0148(4)
Br2A 0.073(4) 0.044(3) 0.047(3) 0.012(2) -0.007(2) -0.026(2)
O1 0.0237(13) 0.0280(14) 0.0390(16) 0.0035(12) 0.0013(11) -0.0040(11)
O2 0.0296(15) 0.0331(15) 0.0447(18) 0.0076(13) -0.0021(13) -0.0096(12)
O3 0.0215(12) 0.0280(13) 0.0397(16) 0.0063(12) 0.0034(11) -0.0039(10)
O4 0.0326(15) 0.0291(14) 0.0404(17) -0.0019(12) 0.0008(13) -0.0016(12)
O5 0.0286(14) 0.0274(13) 0.0326(14) -0.0070(11) 0.0069(11) -0.0060(11)
O6 0.0311(15) 0.0403(17) 0.0394(17) -0.0116(14) 0.0117(13) -0.0111(13)
O7 0.0231(12) 0.0250(13) 0.0366(15) -0.0059(11) 0.0071(11) -0.0059(10)
O8 0.0245(13) 0.0281(14) 0.0423(16) -0.0082(12) 0.0058(12) -0.0077(11)
O9 0.0318(15) 0.0384(17) 0.0362(16) 0.0057(13) 0.0027(12) -0.0095(13)
N1 0.0333(19) 0.0317(18) 0.048(2) 0.0022(16) -0.0008(16) -0.0100(15)
N2 0.0295(17) 0.0354(18) 0.0384(19) -0.0017(15) 0.0085(15) -0.0100(14)
N3 0.0259(17) 0.042(2) 0.050(2) -0.0144(18) 0.0069(16) -0.0078(15)
N4 0.0255(17) 0.038(2) 0.053(2) -0.0122(18) 0.0073(16) -0.0092(15)
C1 0.0277(19) 0.0309(19) 0.035(2) 0.0033(16) 0.0050(15) -0.0027(15)
C2 0.033(2) 0.032(2) 0.037(2) 0.0062(17) 0.0031(17) -0.0076(16)
C3 0.033(2) 0.042(3) 0.046(3) 0.011(2) -0.0015(19) -0.0038(19)
C4 0.041(3) 0.039(2) 0.052(3) 0.013(2) 0.000(2) -0.001(2)
C5 0.040(2) 0.030(2) 0.051(3) 0.0110(19) 0.005(2) -0.0041(18)
C6 0.033(2) 0.031(2) 0.040(2) 0.0040(17) 0.0035(17) -0.0058(16)
C7 0.034(2) 0.041(3) 0.059(3) 0.007(2) -0.014(2) -0.012(2)
C8 0.054(3) 0.046(3) 0.074(4) 0.021(3) -0.008(3) 0.001(3)
C9 0.040(2) 0.027(2) 0.050(3) 0.0030(18) 0.001(2) -0.0084(17)
C10 0.038(2) 0.037(2) 0.047(3) -0.002(2) 0.003(2) -0.0129(19)
C11 0.054(3) 0.034(2) 0.057(3) -0.005(2) 0.004(2) -0.015(2)
C12 0.059(3) 0.045(3) 0.062(4) -0.004(3) 0.009(3) -0.020(3)
C13 0.064(4) 0.056(3) 0.055(3) -0.009(3) 0.001(3) -0.026(3)
C14 0.045(3) 0.049(3) 0.048(3) -0.002(2) -0.001(2) -0.014(2)
C15 0.043(3) 0.036(2) 0.043(2) -0.0040(19) 0.004(2) -0.0158(19)
C16 0.0242(18) 0.038(2) 0.035(2) -0.0027(17) 0.0056(15) -0.0077(16)
C17 0.0233(18) 0.038(2) 0.034(2) -0.0016(17) 0.0055(15) -0.0018(15)
C18 0.0214(17) 0.035(2) 0.033(2) 0.0004(16) 0.0058(14) 0.0005(14)
C19 0.0265(19) 0.035(2) 0.036(2) -0.0034(17) 0.0041(16) 0.0021(16)
C20 0.040(2) 0.034(2) 0.042(2) 0.0028(18) 0.0062(19) 0.0062(18)
C21 0.036(2) 0.045(3) 0.046(3) 0.007(2) 0.001(2) 0.008(2)
C22 0.027(2) 0.048(3) 0.040(2) 0.000(2) -0.0007(17) 0.0004(18)
C23 0.052(3) 0.028(2) 0.056(3) -0.003(2) -0.005(2) -0.005(2)
C24 0.057(4) 0.051(3) 0.067(4) 0.007(3) -0.013(3) 0.011(3)
C25 0.0281(18) 0.0247(17) 0.0300(18) -0.0019(14) 0.0047(14) -0.0027(14)
C26 0.0283(18) 0.0269(18) 0.033(2) -0.0029(15) 0.0013(15) -0.0018(14)
C27 0.035(2) 0.035(2) 0.034(2) 0.0006(17) 0.0082(17) -0.0007(17)
C28 0.038(2) 0.034(2) 0.031(2) -0.0017(16) 0.0054(17) 0.0011(17)
C29 0.038(2) 0.030(2) 0.034(2) -0.0024(16) 0.0003(17) -0.0041(17)
C30 0.035(2) 0.0265(18) 0.034(2) -0.0038(15) 0.0050(16) -0.0052(15)
C31 0.066(4) 0.082(5) 0.066(4) -0.027(4) 0.036(3) -0.043(4)
C32 0.053(3) 0.047(3) 0.036(2) -0.007(2) 0.008(2) 0.000(2)
C33 0.033(2) 0.038(2) 0.046(3) -0.015(2) 0.0060(19) -0.0110(18)
C34 0.029(2) 0.041(2) 0.059(3) -0.012(2) 0.008(2) -0.0055(18)
C35 0.030(2) 0.044(3) 0.054(3) -0.014(2) 0.005(2) -0.0074(19)
C36 0.046(3) 0.058(4) 0.075(4) -0.016(3) 0.002(3) -0.016(3)
C37 0.036(3) 0.075(5) 0.099(6) -0.030(4) 0.014(3) -0.017(3)
C38 0.036(3) 0.056(3) 0.068(4) -0.022(3) 0.017(2) -0.014(2)
C39 0.030(2) 0.036(2) 0.063(3) -0.006(2) 0.000(2) -0.0034(18)
C40 0.0242(19) 0.042(2) 0.054(3) -0.012(2) 0.0096(18) -0.0070(17)
C41 0.0225(17) 0.033(2) 0.041(2) -0.0067(17) 0.0061(16) -0.0032(15)
C42 0.0212(16) 0.0239(16) 0.0346(19) -0.0019(14) 0.0043(14) -0.0018(13)
C43 0.0224(17) 0.0268(18) 0.038(2) -0.0031(15) 0.0034(15) -0.0005(14)
C44 0.0280(19) 0.034(2) 0.043(2) -0.0107(18) 0.0030(17) -0.0024(16)
C45 0.028(2) 0.049(3) 0.045(3) -0.013(2) 0.0063(18) -0.0005(19)
C46 0.0220(18) 0.050(3) 0.049(3) -0.012(2) 0.0108(18) -0.0016(18)
C47 0.032(2) 0.057(3) 0.069(4) -0.031(3) 0.011(2) -0.020(2)
C48 0.042(3) 0.077(4) 0.068(4) -0.036(3) 0.013(3) -0.003(3)
Cl1 0.0682(9) 0.0684(9) 0.0481(7) -0.0132(7) 0.0244(7) -0.0254(8)
O101 0.090(4) 0.111(4) 0.085(4) -0.053(3) 0.039(3) -0.046(3)
O102 0.062(4) 0.127(7) 0.070(4) -0.007(4) 0.023(3) -0.026(4)
O103 0.075(4) 0.159(8) 0.065(4) 0.011(5) 0.027(3) 0.016(5)
O104 0.104(6) 0.071(4) 0.126(7) -0.010(4) 0.032(5) -0.033(4)
O10 0.134(9) 0.159(10) 0.100(7) 0.019(7) 0.042(7) 0.035(7)
O15 0.089(12) 0.133(15) 0.104(13) -0.028(12) -0.010(11) 0.021(12)
O17 0.084(12) 0.106(14) 0.116(17) -0.015(13) 0.018(11) 0.009(12)
O18 0.101(12) 0.052(10) 0.098(14) -0.030(10) -0.033(11) 0.017(9)
O27 0.135(18) 0.108(13) 0.103(14) 0.000(13) 0.048(14) -0.009(12)
O12 0.062(4) 0.079(5) 0.053(4) 0.010(4) -0.006(3) -0.022(4)
O13 0.063(8) 0.106(12) 0.049(7) -0.003(7) -0.002(6) -0.051(9)
O11 0.229(15) 0.103(10) 0.103(9) -0.021(8) 0.090(10) -0.039(10)
O14 0.142(12) 0.214(15) 0.068(8) -0.010(9) 0.006(8) -0.037(11)

loop_
_atom_type_symbol
_atom_type_description
_atom_type_scat_dispersion_real
_atom_type_scat_dispersion_imag
_atom_type_scat_source
C C 0.0033 0.0016 'International Tables Vol C Tables 4.2.6.8 and 6.1.1.4'
H H 0.0000 0.0000 'International Tables Vol C Tables 4.2.6.8 and 6.1.1.4'
Br Br -0.2901 2.4595 'International Tables Vol C Tables 4.2.6.8 and 6.1.1.4'
Cl Cl 0.1484 0.1585 'International Tables Vol C Tables 4.2.6.8 and 6.1.1.4'
Dy Dy -0.1892 4.4098 'International Tables Vol C Tables 4.2.6.8 and 6.1.1.4'
N N 0.0061 0.0033 'International Tables Vol C Tables 4.2.6.8 and 6.1.1.4'
O O 0.0106 0.0060 'International Tables Vol C Tables 4.2.6.8 and 6.1.1.4'
Zn Zn 0.2839 1.4301 'International Tables Vol C Tables 4.2.6.8 and 6.1.1.4'

loop_
_geom_angle_atom_site_label_1
_geom_angle_atom_site_label_2
_geom_angle_atom_site_label_3
_geom_angle
_geom_angle_site_symmetry_1
_geom_angle_site_symmetry_3
_geom_angle_publ_flag
Zn2 Dy1 Zn1 177.532(13) . . ?
O1 Dy1 Zn1 33.27(7) . . ?
O1 Dy1 Zn2 144.81(7) . . ?
O1 Dy1 O2 62.36(10) . . ?
O1 Dy1 O4 118.54(10) . . ?
O1 Dy1 O6 83.49(11) . . ?
O1 Dy1 O8 74.82(10) . . ?
O1 Dy1 O9 130.43(11) . . ?
O2 Dy1 Zn1 94.57(7) . . ?
O2 Dy1 Zn2 83.98(7) . . ?
O2 Dy1 O4 143.98(11) . . ?
O3 Dy1 Zn1 32.07(7) . . ?
O3 Dy1 Zn2 149.57(7) . . ?
O3 Dy1 O1 65.21(10) . . ?
O3 Dy1 O2 126.34(10) . . ?
O3 Dy1 O4 60.26(10) . . ?
O3 Dy1 O5 137.76(11) . . ?
O3 Dy1 O6 88.86(11) . . ?
O3 Dy1 O7 146.82(11) . . ?
O3 Dy1 O8 87.92(10) . . ?
O3 Dy1 O9 80.05(11) . . ?
O4 Dy1 Zn1 87.90(7) . . ?
O4 Dy1 Zn2 94.44(7) . . ?
O5 Dy1 Zn1 146.85(7) . . ?
O5 Dy1 Zn2 34.80(7) . . ?
O5 Dy1 O1 134.72(11) . . ?
O5 Dy1 O2 78.91(10) . . ?
O5 Dy1 O4 79.62(10) . . ?
O5 Dy1 O6 63.53(10) . . ?
O5 Dy1 O7 66.50(10) . . ?
O5 Dy1 O8 129.71(10) . . ?
O5 Dy1 O9 94.79(11) . . ?
O6 Dy1 Zn1 83.35(7) . . ?
O6 Dy1 Zn2 98.17(7) . . ?
O6 Dy1 O2 74.96(12) . . ?
O6 Dy1 O4 69.65(11) . . ?
O6 Dy1 O8 157.35(11) . . ?
O7 Dy1 Zn1 142.61(7) . . ?
O7 Dy1 Zn2 34.99(7) . . ?
O7 Dy1 O1 117.54(10) . . ?
O7 Dy1 O2 72.38(11) . . ?
O7 Dy1 O4 123.43(10) . . ?
O7 Dy1 O6 124.08(10) . . ?
O7 Dy1 O8 63.32(9) . . ?
O7 Dy1 O9 74.72(11) . . ?
O8 Dy1 Zn1 82.06(6) . . ?
O8 Dy1 Zn2 95.91(6) . . ?
O8 Dy1 O2 89.03(11) . . ?
O8 Dy1 O4 126.81(10) . . ?
O9 Dy1 Zn1 107.23(8) . . ?
O9 Dy1 Zn2 73.21(8) . . ?
O9 Dy1 O2 146.25(11) . . ?
O9 Dy1 O4 64.15(11) . . ?
O9 Dy1 O6 131.84(12) . . ?
O9 Dy1 O8 69.46(11) . . ?
Br1 Zn1 Dy1 121.60(2) . . ?
O1 Zn1 Dy1 38.27(8) . . ?
O1 Zn1 Br1 121.22(9) . . ?
O1 Zn1 N2 134.27(14) . . ?
O3 Zn1 Dy1 36.59(8) . . ?
O3 Zn1 Br1 112.17(9) . . ?
O3 Zn1 O1 74.70(12) . . ?
O3 Zn1 N1 142.33(15) . . ?
O3 Zn1 N2 87.06(14) . . ?
N1 Zn1 Dy1 120.56(11) . . ?
N1 Zn1 Br1 105.45(12) . . ?
N1 Zn1 O1 87.81(14) . . ?
N1 Zn1 N2 81.71(16) . . ?
N2 Zn1 Dy1 115.32(10) . . ?
N2 Zn1 Br1 104.46(11) . . ?
Br2 Zn2 Dy1 101.19(4) . . ?
Br2A Zn2 Dy1 96.57(18) . . ?
O5 Zn2 Dy1 40.08(8) . . ?
O5 Zn2 Br2 110.85(10) . . ?
O5 Zn2 Br2A 99.68(18) . . ?
O5 Zn2 O7 76.37(11) . . ?
O5 Zn2 N4 142.57(16) . . ?
O7 Zn2 Dy1 40.25(8) . . ?
O7 Zn2 Br2 107.51(10) . . ?
O7 Zn2 Br2A 111.6(2) . . ?
O7 Zn2 N4 86.70(13) . . ?
N3 Zn2 Dy1 127.69(12) . . ?
N3 Zn2 Br2 112.90(14) . . ?
N3 Zn2 Br2A 108.1(2) . . ?
N3 Zn2 O5 89.67(14) . . ?
N3 Zn2 O7 139.59(16) . . ?
N3 Zn2 N4 81.92(16) . . ?
N4 Zn2 Dy1 125.87(11) . . ?
N4 Zn2 Br2 105.99(13) . . ?
N4 Zn2 Br2A 117.6(2) . . ?
Zn1 O1 Dy1 108.46(13) . . ?
C1 O1 Dy1 125.0(2) . . ?
C1 O1 Zn1 126.0(3) . . ?
C2 O2 Dy1 115.1(3) . . ?
C2 O2 C7 116.2(4) . . ?
C7 O2 Dy1 125.6(3) . . ?
Zn1 O3 Dy1 111.34(13) . . ?
C18 O3 Dy1 127.9(2) . . ?
C18 O3 Zn1 120.6(2) . . ?
C19 O4 Dy1 111.0(2) . . ?
C19 O4 C23 116.1(4) . . ?
C23 O4 Dy1 123.7(3) . . ?
Zn2 O5 Dy1 105.12(12) . . ?
C25 O5 Dy1 127.7(2) . . ?
C25 O5 Zn2 125.8(3) . . ?
C26 O6 Dy1 118.6(2) . . ?
C26 O6 C31 114.4(4) . . ?
C31 O6 Dy1 123.8(3) . . ?
Zn2 O7 Dy1 104.77(12) . . ?
C42 O7 Dy1 126.5(2) . . ?
C42 O7 Zn2 118.4(2) . . ?
C43 O8 Dy1 116.4(2) . . ?
C43 O8 C47 116.6(3) . . ?
C47 O8 Dy1 124.9(3) . . ?
Dy1 O9 H9A 139.4 . . ?
Dy1 O9 H9B 115.2 . . ?
H9A O9 H9B 104.4 . . ?
C9 N1 Zn1 129.0(3) . . ?
C9 N1 C10 124.0(4) . . ?
C10 N1 Zn1 106.9(3) . . ?
C15 N2 Zn1 112.4(3) . . ?
C16 N2 Zn1 125.2(3) . . ?
C16 N2 C15 122.4(4) . . ?
C33 N3 Zn2 128.8(3) . . ?
C33 N3 C34 123.7(4) . . ?
C34 N3 Zn2 107.5(3) . . ?
C39 N4 Zn2 113.2(3) . . ?
C40 N4 Zn2 124.2(3) . . ?
C40 N4 C39 122.6(4) . . ?
O1 C1 C2 117.2(4) . . ?
O1 C1 C6 124.6(4) . . ?
C2 C1 C6 118.1(4) . . ?
O2 C2 C1 113.4(4) . . ?
C3 C2 O2 124.6(4) . . ?
C3 C2 C1 122.0(4) . . ?
C2 C3 H3 120.0 . . ?
C2 C3 C4 119.9(5) . . ?
C4 C3 H3 120.0 . . ?
C3 C4 C8 119.1(5) . . ?
C5 C4 C3 118.6(5) . . ?
C5 C4 C8 122.2(5) . . ?
C4 C5 H5 118.7 . . ?
C4 C5 C6 122.6(4) . . ?
C6 C5 H5 118.7 . . ?
C1 C6 C5 118.6(4) . . ?
C1 C6 C9 124.3(4) . . ?
C5 C6 C9 117.1(4) . . ?
O2 C7 H7A 109.5 . . ?
O2 C7 H7B 109.5 . . ?
O2 C7 H7C 109.5 . . ?
H7A C7 H7B 109.5 . . ?
H7A C7 H7C 109.5 . . ?
H7B C7 H7C 109.5 . . ?
C4 C8 H8A 109.5 . . ?
C4 C8 H8B 109.5 . . ?
C4 C8 H8C 109.5 . . ?
H8A C8 H8B 109.5 . . ?
H8A C8 H8C 109.5 . . ?
H8B C8 H8C 109.5 . . ?
N1 C9 C6 124.2(4) . . ?
N1 C9 H9 117.9 . . ?
C6 C9 H9 117.9 . . ?
N1 C10 H10 107.2 . . ?
N1 C10 C11 117.2(5) . . ?
N1 C10 C15 106.7(4) . . ?
C11 C10 H10 107.2 . . ?
C11 C10 C15 111.0(4) . . ?
C15 C10 H10 107.2 . . ?
C10 C11 H11A 109.7 . . ?
C10 C11 H11B 109.7 . . ?
H11A C11 H11B 108.2 . . ?
C12 C11 C10 109.9(5) . . ?
C12 C11 H11A 109.7 . . ?
C12 C11 H11B 109.7 . . ?
C11 C12 H12A 109.2 . . ?
C11 C12 H12B 109.2 . . ?
H12A C12 H12B 107.9 . . ?
C13 C12 C11 112.1(5) . . ?
C13 C12 H12A 109.2 . . ?
C13 C12 H12B 109.2 . . ?
C12 C13 H13A 109.3 . . ?
C12 C13 H13B 109.3 . . ?
C12 C13 C14 111.5(5) . . ?
H13A C13 H13B 108.0 . . ?
C14 C13 H13A 109.3 . . ?
C14 C13 H13B 109.3 . . ?
C13 C14 H14A 109.4 . . ?
C13 C14 H14B 109.4 . . ?
H14A C14 H14B 108.0 . . ?
C15 C14 C13 111.0(5) . . ?
C15 C14 H14A 109.4 . . ?
C15 C14 H14B 109.4 . . ?
N2 C15 C10 108.0(4) . . ?
N2 C15 C14 115.5(5) . . ?
N2 C15 H15 107.5 . . ?
C10 C15 H15 107.5 . . ?
C14 C15 C10 110.5(4) . . ?
C14 C15 H15 107.5 . . ?
N2 C16 H16 117.9 . . ?
N2 C16 C17 124.2(4) . . ?
C17 C16 H16 117.9 . . ?
C18 C17 C16 123.2(4) . . ?
C18 C17 C22 118.7(4) . . ?
C22 C17 C16 118.1(4) . . ?
O3 C18 C17 123.6(4) . . ?
O3 C18 C19 117.4(4) . . ?
C17 C18 C19 119.0(4) . . ?
O4 C19 C18 112.9(4) . . ?
C20 C19 O4 125.5(4) . . ?
C20 C19 C18 121.6(4) . . ?
C19 C20 H20 120.2 . . ?
C19 C20 C21 119.6(5) . . ?
C21 C20 H20 120.2 . . ?
C20 C21 C24 119.0(5) . . ?
C22 C21 C20 119.3(4) . . ?
C22 C21 C24 121.7(5) . . ?
C17 C22 H22 119.1 . . ?
C21 C22 C17 121.7(4) . . ?
C21 C22 H22 119.1 . . ?
O4 C23 H23A 109.5 . . ?
O4 C23 H23B 109.5 . . ?
O4 C23 H23C 109.5 . . ?
H23A C23 H23B 109.5 . . ?
H23A C23 H23C 109.5 . . ?
H23B C23 H23C 109.5 . . ?
C21 C24 H24A 109.5 . . ?
C21 C24 H24B 109.5 . . ?
C21 C24 H24C 109.5 . . ?
H24A C24 H24B 109.5 . . ?
H24A C24 H24C 109.5 . . ?
H24B C24 H24C 109.5 . . ?
O5 C25 C26 116.6(4) . . ?
O5 C25 C30 126.2(4) . . ?
C30 C25 C26 117.1(4) . . ?
O6 C26 C25 113.0(4) . . ?
C27 C26 O6 124.8(4) . . ?
C27 C26 C25 122.2(4) . . ?
C26 C27 H27 119.9 . . ?
C26 C27 C28 120.2(4) . . ?
C28 C27 H27 119.9 . . ?
C27 C28 C32 119.6(4) . . ?
C29 C28 C27 118.3(4) . . ?
C29 C28 C32 122.1(4) . . ?
C28 C29 H29 118.8 . . ?
C28 C29 C30 122.4(4) . . ?
C30 C29 H29 118.8 . . ?
C25 C30 C33 124.0(4) . . ?
C29 C30 C25 119.3(4) . . ?
C29 C30 C33 116.5(4) . . ?
O6 C31 H31A 109.5 . . ?
O6 C31 H31B 109.5 . . ?
O6 C31 H31C 109.5 . . ?
H31A C31 H31B 109.5 . . ?
H31A C31 H31C 109.5 . . ?
H31B C31 H31C 109.5 . . ?
C28 C32 H32A 109.5 . . ?
C28 C32 H32B 109.5 . . ?
C28 C32 H32C 109.5 . . ?
H32A C32 H32B 109.5 . . ?
H32A C32 H32C 109.5 . . ?
H32B C32 H32C 109.5 . . ?
N3 C33 C30 124.6(4) . . ?
N3 C33 H33 117.7 . . ?
C30 C33 H33 117.7 . . ?
N3 C34 H34 106.9 . . ?
N3 C34 C35 116.9(4) . . ?
N3 C34 C39 107.4(4) . . ?
C35 C34 H34 106.9 . . ?
C35 C34 C39 111.4(4) . . ?
C39 C34 H34 106.9 . . ?
C34 C35 H35A 109.6 . . ?
C34 C35 H35B 109.6 . . ?
H35A C35 H35B 108.1 . . ?
C36 C35 C34 110.2(5) . . ?
C36 C35 H35A 109.6 . . ?
C36 C35 H35B 109.6 . . ?
C35 C36 H36A 109.3 . . ?
C35 C36 H36B 109.3 . . ?
H36A C36 H36B 108.0 . . ?
C37 C36 C35 111.6(5) . . ?
C37 C36 H36A 109.3 . . ?
C37 C36 H36B 109.3 . . ?
C36 C37 H37A 109.0 . . ?
C36 C37 H37B 109.0 . . ?
C36 C37 C38 113.0(6) . . ?
H37A C37 H37B 107.8 . . ?
C38 C37 H37A 109.0 . . ?
C38 C37 H37B 109.0 . . ?
C37 C38 H38A 109.7 . . ?
C37 C38 H38B 109.7 . . ?
H38A C38 H38B 108.2 . . ?
C39 C38 C37 110.0(5) . . ?
C39 C38 H38A 109.7 . . ?
C39 C38 H38B 109.7 . . ?
N4 C39 C34 107.0(4) . . ?
N4 C39 C38 115.5(5) . . ?
N4 C39 H39 108.3 . . ?
C34 C39 H39 108.3 . . ?
C38 C39 C34 109.2(4) . . ?
C38 C39 H39 108.3 . . ?
N4 C40 H40 118.1 . . ?
N4 C40 C41 123.7(4) . . ?
C41 C40 H40 118.1 . . ?
C42 C41 C40 122.7(4) . . ?
C46 C41 C40 118.3(4) . . ?
C46 C41 C42 118.8(4) . . ?
O7 C42 C41 124.3(4) . . ?
O7 C42 C43 117.7(3) . . ?
C43 C42 C41 118.0(4) . . ?
O8 C43 C42 113.3(4) . . ?
C44 C43 O8 124.9(4) . . ?
C44 C43 C42 121.8(4) . . ?
C43 C44 H44 119.9 . . ?
C43 C44 C45 120.2(4) . . ?
C45 C44 H44 119.9 . . ?
C44 C45 C48 120.2(4) . . ?
C46 C45 C44 117.9(4) . . ?
C46 C45 C48 121.9(5) . . ?
C41 C46 H46 118.5 . . ?
C45 C46 C41 122.9(4) . . ?
C45 C46 H46 118.5 . . ?
O8 C47 H47A 109.5 . . ?
O8 C47 H47B 109.5 . . ?
O8 C47 H47C 109.5 . . ?
H47A C47 H47B 109.5 . . ?
H47A C47 H47C 109.5 . . ?
H47B C47 H47C 109.5 . . ?
C45 C48 H48A 109.5 . . ?
C45 C48 H48B 109.5 . . ?
C45 C48 H48C 109.5 . . ?
H48A C48 H48B 109.5 . . ?
H48A C48 H48C 109.5 . . ?
H48B C48 H48C 109.5 . . ?
O101 Cl1 O102 112.0(4) . . ?
O101 Cl1 O103 108.8(5) . . ?
O101 Cl1 O104 107.4(5) . . ?
O101 Cl1 O18 115.9(14) . . ?
O101 Cl1 O27 95.6(15) . . ?
O103 Cl1 O102 109.0(5) . . ?
O103 Cl1 O104 111.5(6) . . ?
O104 Cl1 O102 108.1(6) . . ?
O17 Cl1 O101 125.2(18) . . ?
O17 Cl1 O18 104(2) . . ?
O17 Cl1 O27 105(3) . . ?
O18 Cl1 O27 111(2) . . ?
H12C O12 H12D 88.6 . . ?
H13C O13 H13D 104.6 . . ?

loop_
_geom_bond_atom_site_label_1
_geom_bond_atom_site_label_2
_geom_bond_distance
_geom_bond_site_symmetry_2
_geom_bond_publ_flag
Dy1 Zn1 3.5549(5) . ?
Dy1 Zn2 3.4532(5) . ?
Dy1 O1 2.321(3) . ?
Dy1 O2 2.608(3) . ?
Dy1 O3 2.275(3) . ?
Dy1 O4 2.772(3) . ?
Dy1 O5 2.303(3) . ?
Dy1 O6 2.538(3) . ?
Dy1 O7 2.307(3) . ?
Dy1 O8 2.578(3) . ?
Dy1 O9 2.397(3) . ?
Zn1 Br1 2.4055(7) . ?
Zn1 O1 2.056(3) . ?
Zn1 O3 2.027(3) . ?
Zn1 N1 2.044(4) . ?
Zn1 N2 2.066(4) . ?
Zn2 Br2 2.3986(19) . ?
Zn2 Br2A 2.429(8) . ?
Zn2 O5 2.041(3) . ?
Zn2 O7 2.048(3) . ?
Zn2 N3 2.031(4) . ?
Zn2 N4 2.055(4) . ?
O1 C1 1.335(5) . ?
O2 C2 1.390(5) . ?
O2 C7 1.440(5) . ?
O3 C18 1.336(5) . ?
O4 C19 1.383(5) . ?
O4 C23 1.436(6) . ?
O5 C25 1.329(5) . ?
O6 C26 1.390(5) . ?
O6 C31 1.459(6) . ?
O7 C42 1.337(5) . ?
O8 C43 1.385(5) . ?
O8 C47 1.437(5) . ?
O9 H9A 0.8705 . ?
O9 H9B 0.8702 . ?
N1 C9 1.279(6) . ?
N1 C10 1.476(6) . ?
N2 C15 1.490(6) . ?
N2 C16 1.271(6) . ?
N3 C33 1.278(6) . ?
N3 C34 1.486(6) . ?
N4 C39 1.492(6) . ?
N4 C40 1.268(6) . ?
C1 C2 1.400(6) . ?
C1 C6 1.411(6) . ?
C2 C3 1.385(6) . ?
C3 H3 0.9500 . ?
C3 C4 1.403(7) . ?
C4 C5 1.367(7) . ?
C4 C8 1.511(7) . ?
C5 H5 0.9500 . ?
C5 C6 1.414(6) . ?
C6 C9 1.455(6) . ?
C7 H7A 0.9800 . ?
C7 H7B 0.9800 . ?
C7 H7C 0.9800 . ?
C8 H8A 0.9800 . ?
C8 H8B 0.9800 . ?
C8 H8C 0.9800 . ?
C9 H9 0.9500 . ?
C10 H10 1.0000 . ?
C10 C11 1.521(7) . ?
C10 C15 1.558(7) . ?
C11 H11A 0.9900 . ?
C11 H11B 0.9900 . ?
C11 C12 1.520(8) . ?
C12 H12A 0.9900 . ?
C12 H12B 0.9900 . ?
C12 C13 1.516(9) . ?
C13 H13A 0.9900 . ?
C13 H13B 0.9900 . ?
C13 C14 1.535(8) . ?
C14 H14A 0.9900 . ?
C14 H14B 0.9900 . ?
C14 C15 1.511(7) . ?
C15 H15 1.0000 . ?
C16 H16 0.9500 . ?
C16 C17 1.462(6) . ?
C17 C18 1.405(6) . ?
C17 C22 1.414(7) . ?
C18 C19 1.415(6) . ?
C19 C20 1.382(6) . ?
C20 H20 0.9500 . ?
C20 C21 1.407(7) . ?
C21 C22 1.388(7) . ?
C21 C24 1.518(7) . ?
C22 H22 0.9500 . ?
C23 H23A 0.9800 . ?
C23 H23B 0.9800 . ?
C23 H23C 0.9800 . ?
C24 H24A 0.9800 . ?
C24 H24B 0.9800 . ?
C24 H24C 0.9800 . ?
C25 C26 1.413(6) . ?
C25 C30 1.410(6) . ?
C26 C27 1.373(6) . ?
C27 H27 0.9500 . ?
C27 C28 1.406(6) . ?
C28 C29 1.373(7) . ?
C28 C32 1.512(6) . ?
C29 H29 0.9500 . ?
C29 C30 1.406(6) . ?
C30 C33 1.450(6) . ?
C31 H31A 0.9800 . ?
C31 H31B 0.9800 . ?
C31 H31C 0.9800 . ?
C32 H32A 0.9800 . ?
C32 H32B 0.9800 . ?
C32 H32C 0.9800 . ?
C33 H33 0.9500 . ?
C34 H34 1.0000 . ?
C34 C35 1.529(7) . ?
C34 C39 1.547(7) . ?
C35 H35A 0.9900 . ?
C35 H35B 0.9900 . ?
C35 C36 1.511(8) . ?
C36 H36A 0.9900 . ?
C36 H36B 0.9900 . ?
C36 C37 1.486(10) . ?
C37 H37A 0.9900 . ?
C37 H37B 0.9900 . ?
C37 C38 1.539(8) . ?
C38 H38A 0.9900 . ?
C38 H38B 0.9900 . ?
C38 C39 1.508(7) . ?
C39 H39 1.0000 . ?
C40 H40 0.9500 . ?
C40 C41 1.462(6) . ?
C41 C42 1.417(5) . ?
C41 C46 1.392(6) . ?
C42 C43 1.402(5) . ?
C43 C44 1.380(6) . ?
C44 H44 0.9500 . ?
C44 C45 1.406(6) . ?
C45 C46 1.381(7) . ?
C45 C48 1.508(7) . ?
C46 H46 0.9500 . ?
C47 H47A 0.9800 . ?
C47 H47B 0.9800 . ?
C47 H47C 0.9800 . ?
C48 H48A 0.9800 . ?
C48 H48B 0.9800 . ?
C48 H48C 0.9800 . ?
Cl1 O101 1.409(5) . ?
Cl1 O102 1.456(7) . ?
Cl1 O103 1.413(8) . ?
Cl1 O104 1.424(8) . ?
Cl1 O17 1.31(4) . ?
Cl1 O18 1.40(3) . ?
Cl1 O27 1.45(4) . ?
O12 H12C 0.8703 . ?
O12 H12D 0.848(9) . ?
O13 H13C 0.8698 . ?
O13 H13D 0.8699 . ?

loop_
_geom_torsion_atom_site_label_1
_geom_torsion_atom_site_label_2
_geom_torsion_atom_site_label_3
_geom_torsion_atom_site_label_4
_geom_torsion
_geom_torsion_site_symmetry_1
_geom_torsion_site_symmetry_2
_geom_torsion_site_symmetry_3
_geom_torsion_site_symmetry_4
_geom_torsion_publ_flag
Dy1 O1 C1 C2 25.0(6) . . . . ?
Dy1 O1 C1 C6 -153.2(4) . . . . ?
Dy1 O2 C2 C1 -16.9(5) . . . . ?
Dy1 O2 C2 C3 161.8(4) . . . . ?
Dy1 O3 C18 C17 148.4(3) . . . . ?
Dy1 O3 C18 C19 -29.5(5) . . . . ?
Dy1 O4 C19 C18 22.0(4) . . . . ?
Dy1 O4 C19 C20 -158.0(4) . . . . ?
Dy1 O5 C25 C26 -10.2(5) . . . . ?
Dy1 O5 C25 C30 167.6(3) . . . . ?
Dy1 O6 C26 C25 -1.1(5) . . . . ?
Dy1 O6 C26 C27 -179.6(3) . . . . ?
Dy1 O7 C42 C41 172.9(3) . . . . ?
Dy1 O7 C42 C43 -10.0(5) . . . . ?
Dy1 O8 C43 C42 15.6(4) . . . . ?
Dy1 O8 C43 C44 -166.1(4) . . . . ?
Zn1 O1 C1 C2 -164.6(3) . . . . ?
Zn1 O1 C1 C6 17.2(6) . . . . ?
Zn1 O3 C18 C17 -36.5(5) . . . . ?
Zn1 O3 C18 C19 145.6(3) . . . . ?
Zn1 N1 C9 C6 -3.8(8) . . . . ?
Zn1 N1 C10 C11 177.5(4) . . . . ?
Zn1 N1 C10 C15 52.5(5) . . . . ?
Zn1 N2 C15 C10 19.2(5) . . . . ?
Zn1 N2 C15 C14 143.5(4) . . . . ?
Zn1 N2 C16 C17 3.2(6) . . . . ?
Zn2 O5 C25 C26 -174.9(3) . . . . ?
Zn2 O5 C25 C30 2.8(6) . . . . ?
Zn2 O7 C42 C41 33.4(5) . . . . ?
Zn2 O7 C42 C43 -149.5(3) . . . . ?
Zn2 N3 C33 C30 6.0(8) . . . . ?
Zn2 N3 C34 C35 -176.7(4) . . . . ?
Zn2 N3 C34 C39 -50.8(5) . . . . ?
Zn2 N4 C39 C34 -21.6(5) . . . . ?
Zn2 N4 C39 C38 -143.4(4) . . . . ?
Zn2 N4 C40 C41 -10.1(8) . . . . ?
O1 C1 C2 O2 -2.1(6) . . . . ?
O1 C1 C2 C3 179.2(4) . . . . ?
O1 C1 C6 C5 179.5(4) . . . . ?
O1 C1 C6 C9 1.7(8) . . . . ?
O2 C2 C3 C4 -177.7(5) . . . . ?
O3 C18 C19 O4 -1.5(6) . . . . ?
O3 C18 C19 C20 178.5(4) . . . . ?
O4 C19 C20 C21 179.4(4) . . . . ?
O5 C25 C26 O6 6.4(5) . . . . ?
O5 C25 C26 C27 -175.1(4) . . . . ?
O5 C25 C30 C29 176.1(4) . . . . ?
O5 C25 C30 C33 -9.2(7) . . . . ?
O6 C26 C27 C28 176.0(4) . . . . ?
O7 C42 C43 O8 -5.3(5) . . . . ?
O7 C42 C43 C44 176.4(4) . . . . ?
O8 C43 C44 C45 -175.8(4) . . . . ?
N1 C10 C11 C12 -179.9(5) . . . . ?
N1 C10 C15 N2 -46.7(5) . . . . ?
N1 C10 C15 C14 -173.9(4) . . . . ?
N2 C16 C17 C18 18.6(7) . . . . ?
N2 C16 C17 C22 -164.2(4) . . . . ?
N3 C34 C35 C36 -179.3(5) . . . . ?
N3 C34 C39 N4 46.7(6) . . . . ?
N3 C34 C39 C38 172.4(5) . . . . ?
N4 C40 C41 C42 -20.0(8) . . . . ?
N4 C40 C41 C46 163.8(5) . . . . ?
C1 C2 C3 C4 0.9(8) . . . . ?
C1 C6 C9 N1 -9.1(8) . . . . ?
C2 C1 C6 C5 1.3(7) . . . . ?
C2 C1 C6 C9 -176.5(5) . . . . ?
C2 C3 C4 C5 1.9(8) . . . . ?
C2 C3 C4 C8 -178.0(6) . . . . ?
C3 C4 C5 C6 -3.0(9) . . . . ?
C4 C5 C6 C1 1.4(8) . . . . ?
C4 C5 C6 C9 179.4(5) . . . . ?
C5 C6 C9 N1 173.0(5) . . . . ?
C6 C1 C2 O2 176.3(4) . . . . ?
C6 C1 C2 C3 -2.5(7) . . . . ?
C7 O2 C2 C1 -177.9(4) . . . . ?
C7 O2 C2 C3 0.8(7) . . . . ?
C8 C4 C5 C6 176.8(6) . . . . ?
C9 N1 C10 C11 -6.1(8) . . . . ?
C9 N1 C10 C15 -131.2(5) . . . . ?
C10 N1 C9 C6 -179.3(5) . . . . ?
C10 C11 C12 C13 56.6(7) . . . . ?
C11 C10 C15 N2 -175.5(4) . . . . ?
C11 C10 C15 C14 57.3(6) . . . . ?
C11 C12 C13 C14 -55.5(8) . . . . ?
C12 C13 C14 C15 54.9(7) . . . . ?
C13 C14 C15 N2 -178.2(5) . . . . ?
C13 C14 C15 C10 -55.3(6) . . . . ?
C15 N2 C16 C17 -174.6(4) . . . . ?
C15 C10 C11 C12 -57.0(6) . . . . ?
C16 N2 C15 C10 -162.7(4) . . . . ?
C16 N2 C15 C14 -38.5(7) . . . . ?
C16 C17 C18 O3 -0.1(7) . . . . ?
C16 C17 C18 C19 177.8(4) . . . . ?
C16 C17 C22 C21 -178.9(5) . . . . ?
C17 C18 C19 O4 -179.5(4) . . . . ?
C17 C18 C19 C20 0.4(7) . . . . ?
C18 C17 C22 C21 -1.6(7) . . . . ?
C18 C19 C20 C21 -0.6(7) . . . . ?
C19 C20 C21 C22 -0.4(8) . . . . ?
C19 C20 C21 C24 179.9(5) . . . . ?
C20 C21 C22 C17 1.4(8) . . . . ?
C22 C17 C18 O3 -177.3(4) . . . . ?
C22 C17 C18 C19 0.6(6) . . . . ?
C23 O4 C19 C18 170.1(4) . . . . ?
C23 O4 C19 C20 -9.9(7) . . . . ?
C24 C21 C22 C17 -178.8(5) . . . . ?
C25 C26 C27 C28 -2.4(7) . . . . ?
C25 C30 C33 N3 4.5(8) . . . . ?
C26 C25 C30 C29 -6.2(6) . . . . ?
C26 C25 C30 C33 168.5(4) . . . . ?
C26 C27 C28 C29 -3.0(7) . . . . ?
C26 C27 C28 C32 177.4(4) . . . . ?
C27 C28 C29 C30 3.7(7) . . . . ?
C28 C29 C30 C25 1.0(7) . . . . ?
C28 C29 C30 C33 -174.1(5) . . . . ?
C29 C30 C33 N3 179.4(5) . . . . ?
C30 C25 C26 O6 -171.6(4) . . . . ?
C30 C25 C26 C27 7.0(6) . . . . ?
C31 O6 C26 C25 159.3(5) . . . . ?
C31 O6 C26 C27 -19.2(7) . . . . ?
C32 C28 C29 C30 -176.7(5) . . . . ?
C33 N3 C34 C35 6.1(8) . . . . ?
C33 N3 C34 C39 132.0(6) . . . . ?
C34 N3 C33 C30 -177.4(5) . . . . ?
C34 C35 C36 C37 -54.6(8) . . . . ?
C35 C34 C39 N4 175.9(4) . . . . ?
C35 C34 C39 C38 -58.5(6) . . . . ?
C35 C36 C37 C38 55.0(9) . . . . ?
C36 C37 C38 C39 -56.5(8) . . . . ?
C37 C38 C39 N4 177.2(5) . . . . ?
C37 C38 C39 C34 56.5(7) . . . . ?
C39 N4 C40 C41 170.7(5) . . . . ?
C39 C34 C35 C36 56.8(7) . . . . ?
C40 N4 C39 C34 157.7(5) . . . . ?
C40 N4 C39 C38 35.9(8) . . . . ?
C40 C41 C42 O7 6.3(7) . . . . ?
C40 C41 C42 C43 -170.8(4) . . . . ?
C40 C41 C46 C45 175.8(5) . . . . ?
C41 C42 C43 O8 172.0(4) . . . . ?
C41 C42 C43 C44 -6.3(7) . . . . ?
C42 C41 C46 C45 -0.6(8) . . . . ?
C42 C43 C44 C45 2.3(7) . . . . ?
C43 C44 C45 C46 2.6(8) . . . . ?
C43 C44 C45 C48 -177.1(5) . . . . ?
C44 C45 C46 C41 -3.5(8) . . . . ?
C46 C41 C42 O7 -177.5(4) . . . . ?
C46 C41 C42 C43 5.4(7) . . . . ?
C47 O8 C43 C42 179.9(4) . . . . ?
C47 O8 C43 C44 -1.9(7) . . . . ?
C48 C45 C46 C41 176.2(6) . . . . ?

loop_
_smtbx_masks_void_nr
_smtbx_masks_void_average_x
_smtbx_masks_void_average_y
_smtbx_masks_void_average_z
_smtbx_masks_void_volume
_smtbx_masks_void_count_electrons
_smtbx_masks_void_content
1 0.388 0.073 0.855 69.7 26.4 '1 water'
2 0.388 0.427 0.355 69.7 27.6 '1 water'
3 0.612 0.573 0.645 69.7 25.8 '1 water'
4 0.612 0.927 0.145 69.7 27.0 '1 water'
